data_7058902
loop_
_publ_author_name
'Zheng, Teng-Fei'
'Tian, Xue-Mei'
'Wu, Lin-Hui'
'Liu, Sui-Jun'
'Yao, Shu-Li'
'He, Kun-Huan'
'Huang, Hai-Ping'
'Liao, Jinsheng'
'Chen, Jing-Lin'
'Wen, He-Rui'

_publ_section_title
;
 Two GdIII complexes with different structures and magnetocaloric
 properties induced by metal ion sources
;
_journal_name_full 'New Journal of Chemistry'
_journal_paper_doi 10.1039/C9NJ04984C
_journal_year 2019
_chemical_formula_moiety 'C5 H6 Gd O8, 2(H2 O)'
_chemical_formula_sum 'C5 H10 Gd O10'
_chemical_formula_weight 387.38
_space_group_crystal_system triclinic
_space_group_IT_number 2
_space_group_name_Hall '-P 1'
_space_group_name_H-M_alt 'P -1'
_symmetry_space_group_name_Hall '-P 1'
_symmetry_space_group_name_H-M 'P -1'
_atom_sites_solution_hydrogens mixed
_atom_sites_solution_primary direct
_audit_creation_date 2019-10-21
_audit_creation_method
;
Olex2 1.2
(compiled 2018.05.29 svn.r3508 for OlexSys, GUI svn.r5506)
;
_audit_update_record
;
2019-10-21 deposited with the CCDC.    2019-10-23 downloaded from the CCDC.
;
_cell_angle_alpha 96.583(2)
_cell_angle_beta 97.241(2)
_cell_angle_gamma 95.907(2)
_cell_formula_units_Z 2
_cell_length_a 6.0605(4)
_cell_length_b 7.7412(5)
_cell_length_c 10.4334(7)
_cell_measurement_reflns_used 5277
_cell_measurement_temperature 299(2)
_cell_measurement_theta_max 27.52
_cell_measurement_theta_min 3.11
_cell_volume 478.95(5)
_computing_cell_refinement 'SAINT v8.34A (Bruker, 2013)'
_computing_data_collection 'Bruker APEX3'
_computing_data_reduction 'SAINT v8.34A (Bruker, 2013)'
_computing_molecular_graphics 'Olex2 (Dolomanov et al., 2009)'
_computing_publication_material 'Olex2 (Dolomanov et al., 2009)'
_computing_structure_refinement 'ShelXL (Sheldrick, 2015)'
_computing_structure_solution 'SIR2004 (Burla et al.,  2007)'
_diffrn_ambient_temperature 298.82
_diffrn_measured_fraction_theta_full 0.996
_diffrn_measured_fraction_theta_max 0.995
_diffrn_measurement_device_type 'CCD area detector'
_diffrn_measurement_method 'phi and omega scans'
_diffrn_radiation_monochromator graphite
_diffrn_radiation_type MoK\a
_diffrn_radiation_wavelength 0.71073
_diffrn_reflns_av_R_equivalents 0.0180
_diffrn_reflns_av_unetI/netI 0.0193
_diffrn_reflns_Laue_measured_fraction_full 0.996
_diffrn_reflns_Laue_measured_fraction_max 0.995
_diffrn_reflns_limit_h_max 7
_diffrn_reflns_limit_h_min -7
_diffrn_reflns_limit_k_max 10
_diffrn_reflns_limit_k_min -10
_diffrn_reflns_limit_l_max 13
_diffrn_reflns_limit_l_min -13
_diffrn_reflns_number 6360
_diffrn_reflns_point_group_measured_fraction_full 0.996
_diffrn_reflns_point_group_measured_fraction_max 0.995
_diffrn_reflns_theta_full 25.242
_diffrn_reflns_theta_max 27.520
_diffrn_reflns_theta_min 3.113
_exptl_absorpt_coefficient_mu 6.969
_exptl_absorpt_correction_T_max 0.442
_exptl_absorpt_correction_T_min 0.275
_exptl_absorpt_correction_type multi-scan
_exptl_absorpt_process_details
;
SADABS-2016/2 (Bruker,2016) was used for absorption correction.
;
_exptl_crystal_colour colourless
_exptl_crystal_density_diffrn 2.686
_exptl_crystal_density_method 'not measured'
_exptl_crystal_description strip
_exptl_crystal_F_000 368
_exptl_crystal_size_max 0.25
_exptl_crystal_size_mid 0.18
_exptl_crystal_size_min 0.14
_refine_diff_density_max 0.839
_refine_diff_density_min -0.456
_refine_diff_density_rms 0.109
_refine_ls_extinction_method none
_refine_ls_goodness_of_fit_ref 1.109
_refine_ls_hydrogen_treatment mixed
_refine_ls_matrix_type full
_refine_ls_number_parameters 155
_refine_ls_number_reflns 2191
_refine_ls_number_restraints 3
_refine_ls_restrained_S_all 1.114
_refine_ls_R_factor_all 0.0182
_refine_ls_R_factor_gt 0.0165
_refine_ls_shift/su_max 0.002
_refine_ls_shift/su_mean 0.000
_refine_ls_structure_factor_coef Fsqd
_refine_ls_weighting_details 'w=1/[\s^2^(Fo^2^)+(0.0155P)^2^+0.8081P] where P=(Fo^2^+2Fc^2^)/3'
_refine_ls_weighting_scheme calc
_refine_ls_wR_factor_gt 0.0384
_refine_ls_wR_factor_ref 0.0389
_reflns_Friedel_coverage 0.000
_reflns_number_gt 2092
_reflns_number_total 2191
_reflns_threshold_expression 'I > 2\s(I)'
_cod_data_source_file c9nj04984c2.cif
_cod_data_source_block 2
_cod_database_code 7058902
_shelx_shelxl_version_number 2017/1
_shelx_space_group_comment
;
The symmetry employed for this shelxl refinement is uniquely defined
by the following loop, which should always be used as a source of
symmetry information in preference to the above space-group names.
They are only intended as comments.
;
_shelx_estimated_absorpt_t_max 0.442
_shelx_estimated_absorpt_t_min 0.275
_olex2_refinement_description
;
1. Fixed Uiso
 At 1.2 times of:
  All C(H) groups, All C(H,H) groups
 At 1.5 times of:
  All O(H) groups, All O(H,H) groups
2. Restrained distances
 O3-H3
 0.85 with sigma of 0.01
 C2-H3
 1.896473 with sigma of 0.02
 Gd1-H3
 3.111192 with sigma of 0.02
3.a Free rotating group:
 O3W(H3WA,H3WB), O2W(H2WA,H2WB)
3.b Rotating group:
 O1W(H1WA,H1WB)
3.c Ternary CH refined with riding coordinates:
 C2(H2)
3.d Secondary CH2 refined with riding coordinates:
 C3(H3A,H3B)
;
_olex2_submission_special_instructions 'No special instructions were received'

loop_
_space_group_symop_operation_xyz
'x, y, z'
'-x, -y, -z'

loop_
_atom_site_label
_atom_site_type_symbol
_atom_site_fract_x
_atom_site_fract_y
_atom_site_fract_z
_atom_site_U_iso_or_equiv
_atom_site_adp_type
_atom_site_occupancy
_atom_site_site_symmetry_order
_atom_site_calc_flag
_atom_site_refinement_flags_posn
O4 O 0.3847(4) 1.3429(3) 0.9628(2) 0.0218(4) Uani 1 1 d .
O5 O 0.3239(4) 1.2645(3) 0.7534(2) 0.0231(5) Uani 1 1 d .
C4 C 0.3075(5) 1.2302(4) 0.8661(3) 0.0153(5) Uani 1 1 d .
O7 O 0.3163(4) 0.5711(4) 0.3814(2) 0.0332(6) Uani 1 1 d .
O2 O -0.1326(3) 0.7511(3) 0.8080(2) 0.0223(5) Uani 1 1 d .
Gd1 Gd 0.53176(2) 0.56023(2) 0.80598(2) 0.01324(5) Uani 1 1 d D
O1 O 0.1650(3) 0.6102(3) 0.8430(2) 0.0200(4) Uani 1 1 d .
O3 O 0.4504(3) 0.8681(3) 0.8098(2) 0.0205(4) Uani 1 1 d D
H3 H 0.520(3) 0.942(3) 0.768(3) 0.031 Uiso 1 1 d DR
O6 O 0.3330(4) 0.6080(4) 0.5979(2) 0.0331(6) Uani 1 1 d .
O1W O 0.8177(4) 0.3731(3) 0.8689(3) 0.0325(6) Uani 1 1 d .
H1WA H 0.794142 0.274632 0.818718 0.049 Uiso 1 1 d GR
H1WB H 0.803985 0.344146 0.945165 0.049 Uiso 1 1 d GR
C1 C 0.0726(5) 0.7430(4) 0.8161(3) 0.0159(5) Uani 1 1 d .
C2 C 0.2225(5) 0.9049(4) 0.7929(3) 0.0172(6) Uani 1 1 d D
H2 H 0.181023 0.931851 0.704212 0.021 Uiso 1 1 calc R
C5 C 0.3985(6) 0.5510(4) 0.4938(3) 0.0248(7) Uani 1 1 d .
O3W O 0.0867(7) 0.2102(5) 0.4964(3) 0.0616(9) Uani 1 1 d .
H3WA H 0.129978 0.222524 0.577964 0.092 Uiso 1 1 d G
H3WB H -0.011874 0.279991 0.487028 0.092 Uiso 1 1 d G
O2W O 0.6625(7) 0.0245(5) 0.6372(5) 0.0772(13) Uani 1 1 d .
H2WA H 0.681895 0.131328 0.624938 0.116 Uiso 1 1 d G
H2WB H 0.735744 -0.035457 0.587893 0.116 Uiso 1 1 d G
C3 C 0.1920(5) 1.0577(4) 0.8903(3) 0.0217(6) Uani 1 1 d .
H3A H 0.033096 1.066644 0.888008 0.026 Uiso 1 1 calc R
H3B H 0.249318 1.034640 0.976982 0.026 Uiso 1 1 calc R

loop_
_atom_site_aniso_label
_atom_site_aniso_U_11
_atom_site_aniso_U_22
_atom_site_aniso_U_33
_atom_site_aniso_U_23
_atom_site_aniso_U_13
_atom_site_aniso_U_12
O4 0.0255(11) 0.0197(11) 0.0181(11) -0.0011(8) 0.0006(9) -0.0001(9)
O5 0.0299(12) 0.0206(11) 0.0172(10) 0.0021(8) 0.0029(9) -0.0030(9)
C4 0.0131(12) 0.0114(13) 0.0225(14) 0.0030(11) 0.0047(11) 0.0020(10)
O7 0.0337(13) 0.0480(16) 0.0199(12) 0.0031(11) 0.0030(10) 0.0165(12)
O2 0.0115(10) 0.0164(11) 0.0389(13) 0.0031(9) 0.0041(9) 0.0008(8)
Gd1 0.01108(7) 0.01259(8) 0.01581(8) 0.00086(5) 0.00225(5) 0.00089(5)
O1 0.0130(9) 0.0168(10) 0.0327(12) 0.0108(9) 0.0055(8) 0.0025(8)
O3 0.0119(9) 0.0158(10) 0.0347(12) 0.0050(9) 0.0062(9) 0.0007(8)
O6 0.0388(14) 0.0430(15) 0.0201(12) 0.0001(10) 0.0073(10) 0.0179(12)
O1W 0.0254(12) 0.0344(14) 0.0432(15) 0.0200(11) 0.0093(11) 0.0078(10)
C1 0.0148(13) 0.0136(13) 0.0184(14) -0.0020(10) 0.0038(10) 0.0002(10)
C2 0.0133(13) 0.0164(14) 0.0211(15) 0.0023(11) 0.0010(11) 0.0002(10)
C5 0.0291(17) 0.0255(17) 0.0195(15) 0.0023(12) 0.0052(13) 0.0005(13)
O3W 0.073(2) 0.067(2) 0.0396(18) -0.0064(16) -0.0079(16) 0.0161(19)
O2W 0.084(3) 0.056(2) 0.123(4) 0.055(2) 0.072(3) 0.034(2)
C3 0.0242(15) 0.0138(14) 0.0279(16) 0.0019(12) 0.0109(12) -0.0015(11)

loop_
_atom_type_symbol
_atom_type_description
_atom_type_scat_dispersion_real
_atom_type_scat_dispersion_imag
_atom_type_scat_source
C C 0.0033 0.0016 'International Tables Vol C Tables 4.2.6.8 and 6.1.1.4'
H H 0.0000 0.0000 'International Tables Vol C Tables 4.2.6.8 and 6.1.1.4'
Gd Gd -0.1653 3.9035 'International Tables Vol C Tables 4.2.6.8 and 6.1.1.4'
O O 0.0106 0.0060 'International Tables Vol C Tables 4.2.6.8 and 6.1.1.4'

loop_
_geom_angle_atom_site_label_1
_geom_angle_atom_site_label_2
_geom_angle_atom_site_label_3
_geom_angle
_geom_angle_site_symmetry_1
_geom_angle_site_symmetry_3
C4 O4 Gd1 152.7(2) . 2_677
C4 O4 Gd1 90.41(17) . 1_565
Gd1 O4 Gd1 116.80(8) 2_677 1_565
C4 O5 Gd1 99.39(18) . 1_565
O4 C4 Gd1 64.15(15) . 1_565
O4 C4 C3 118.5(3) . .
O5 C4 O4 119.9(3) . .
O5 C4 Gd1 55.82(15) . 1_565
O5 C4 C3 121.6(3) . .
C3 C4 Gd1 177.3(2) . 1_565
C5 O7 Gd1 120.1(2) . 2_666
C1 O2 Gd1 138.6(2) . 1_455
O4 Gd1 O4 63.20(8) 2_677 1_545
O4 Gd1 O5 113.40(7) 2_677 1_545
O4 Gd1 C4 25.44(7) 1_545 1_545
O4 Gd1 C4 88.62(8) 2_677 1_545
O4 Gd1 O7 143.84(8) 2_677 2_666
O4 Gd1 O3 80.07(7) 2_677 .
O4 Gd1 O6 146.60(8) 2_677 .
O4 Gd1 O1W 79.34(8) 2_677 .
O5 Gd1 O4 50.22(7) 1_545 1_545
O5 Gd1 C4 24.79(8) 1_545 1_545
O5 Gd1 O3 137.85(7) 1_545 .
O7 Gd1 O4 116.24(8) 2_666 1_545
O7 Gd1 O5 75.46(8) 2_666 1_545
O7 Gd1 C4 95.53(9) 2_666 1_545
O7 Gd1 O3 117.92(8) 2_666 .
O7 Gd1 O6 66.21(8) 2_666 .
O7 Gd1 O1W 68.20(9) 2_666 .
O2 Gd1 O4 135.11(7) 1_655 1_545
O2 Gd1 O4 80.75(8) 1_655 2_677
O2 Gd1 O5 149.13(7) 1_655 1_545
O2 Gd1 C4 149.59(7) 1_655 1_545
O2 Gd1 O7 77.68(9) 1_655 2_666
O2 Gd1 O3 69.47(7) 1_655 .
O2 Gd1 O6 99.11(9) 1_655 .
O2 Gd1 O1W 78.55(8) 1_655 .
O1 Gd1 O4 70.23(7) . 1_545
O1 Gd1 O4 82.38(7) . 2_677
O1 Gd1 O5 77.50(7) . 1_545
O1 Gd1 C4 72.66(7) . 1_545
O1 Gd1 O7 133.10(8) . 2_666
O1 Gd1 O2 132.95(7) . 1_655
O1 Gd1 O3 64.50(7) . .
O1 Gd1 O6 73.39(8) . .
O1 Gd1 O1W 139.87(7) . .
O3 Gd1 O4 124.41(7) . 1_545
O3 Gd1 C4 136.70(7) . 1_545
O6 Gd1 O4 125.75(8) . 1_545
O6 Gd1 O5 83.74(8) . 1_545
O6 Gd1 C4 105.18(9) . 1_545
O6 Gd1 O3 68.97(8) . .
O6 Gd1 O1W 133.69(9) . .
O1W Gd1 O4 69.64(7) . 1_545
O1W Gd1 O5 77.56(8) . 1_545
O1W Gd1 C4 71.48(8) . 1_545
O1W Gd1 O3 144.21(8) . .
C1 O1 Gd1 124.85(18) . .
C2 O3 Gd1 119.49(16) . .
C5 O6 Gd1 120.1(2) . .
O2 C1 O1 124.1(3) . .
O2 C1 C2 117.9(3) . .
O1 C1 C2 118.0(2) . .
O3 C2 C1 108.4(2) . .
O3 C2 C3 110.3(2) . .
C3 C2 C1 108.8(2) . .
O7 C5 O6 126.4(3) . .
O7 C5 C5 117.0(3) . 2_666
O6 C5 C5 116.6(4) . 2_666
C4 C3 C2 113.8(2) . .

loop_
_geom_bond_atom_site_label_1
_geom_bond_atom_site_label_2
_geom_bond_distance
_geom_bond_site_symmetry_2
O4 C4 1.262(4) .
O4 Gd1 2.645(2) 1_565
O4 Gd1 2.416(2) 2_677
O5 C4 1.249(4) .
O5 Gd1 2.464(2) 1_565
C4 Gd1 2.939(3) 1_565
C4 C3 1.506(4) .
O7 Gd1 2.428(2) 2_666
O7 C5 1.249(4) .
O2 Gd1 2.384(2) 1_455
O2 C1 1.244(3) .
Gd1 O1 2.366(2) .
Gd1 O3 2.480(2) .
Gd1 O6 2.433(2) .
Gd1 O1W 2.445(2) .
O1 C1 1.263(3) .
O3 C2 1.432(3) .
O6 C5 1.251(4) .
C1 C2 1.531(4) .
C2 C3 1.511(4) .
C5 C5 1.528(7) 2_666
